data_4082079
loop_
_publ_author_name
'Cowie, Bradley E.'
'Emslie, David J. H.'

_publ_section_title
;
 Bridging Rhodium--Iron Borataaminocarbyne Complexes Formed by
 Intramolecular Isonitrile--Borane Coordination
;
_journal_issue 24
_journal_name_full Organometallics
_journal_page_first 7297
_journal_paper_doi 10.1021/om4007483
_journal_volume 32
_journal_year 2013
_chemical_formula_moiety 'C43 H44 Fe O3 P Rh S, 2(C2 H4 Cl2)'
_chemical_formula_sum 'C47 H52 Cl4 Fe O3 P Rh S'
_chemical_formula_weight 1028.48
_chemical_name_systematic
;
 brad22
;
_space_group_IT_number 2
_symmetry_cell_setting triclinic
_symmetry_space_group_name_Hall '-P 1'
_symmetry_space_group_name_H-M 'P -1'
_atom_sites_solution_hydrogens geom
_atom_sites_solution_primary direct
_atom_sites_solution_secondary difmap
_cell_angle_alpha 112.777(5)
_cell_angle_beta 103.455(5)
_cell_angle_gamma 118.734(4)
_cell_formula_units_Z 2
_cell_length_a 14.548(2)
_cell_length_b 14.940(2)
_cell_length_c 15.159(2)
_cell_measurement_reflns_used 2351
_cell_measurement_temperature 100(2)
_cell_measurement_theta_max 22.8
_cell_measurement_theta_min 2.23
_cell_volume 2278.5(6)
_computing_cell_refinement 'Bruker SMART'
_computing_data_collection 'Bruker SMART'
_computing_data_reduction 'Bruker SAINT'
_computing_molecular_graphics 'Ortep-3 for Windows (Farrugia, 1997)'
_computing_publication_material 'WinGX publication routines (Farrugia, 1999)'
_computing_structure_refinement 'SHELXL-97 (Sheldrick, 2008)'
_computing_structure_solution 'SUPERFLIP (Palatinus & Chapuis, 2007)'
_diffrn_ambient_temperature 100(2)
_diffrn_measured_fraction_theta_full 0.979
_diffrn_measured_fraction_theta_max 0.979
_diffrn_measurement_device_type 'CCD area detector'
_diffrn_measurement_method 'phi and omega scans'
_diffrn_radiation_monochromator graphite
_diffrn_radiation_type MoK\a
_diffrn_radiation_wavelength 0.71073
_diffrn_reflns_av_R_equivalents 0.1025
_diffrn_reflns_av_unetI/netI 0.1611
_diffrn_reflns_limit_h_max 17
_diffrn_reflns_limit_h_min -17
_diffrn_reflns_limit_k_max 18
_diffrn_reflns_limit_k_min -17
_diffrn_reflns_limit_l_max 18
_diffrn_reflns_limit_l_min -18
_diffrn_reflns_number 18767
_diffrn_reflns_theta_full 25.43
_diffrn_reflns_theta_max 25.43
_diffrn_reflns_theta_min 1.76
_exptl_absorpt_coefficient_mu 1.036
_exptl_absorpt_correction_T_max 1.0000
_exptl_absorpt_correction_T_min 0.8901
_exptl_absorpt_correction_type numerical
_exptl_absorpt_process_details SADABS
_exptl_crystal_colour Orange
_exptl_crystal_density_diffrn 1.499
_exptl_crystal_density_method 'not measured'
_exptl_crystal_description Rod
_exptl_crystal_F_000 1056
_exptl_crystal_size_max 0.12
_exptl_crystal_size_mid 0.06
_exptl_crystal_size_min 0.05
_refine_diff_density_max 1.689
_refine_diff_density_min -0.829
_refine_diff_density_rms 0.163
_refine_ls_extinction_method none
_refine_ls_goodness_of_fit_ref 0.974
_refine_ls_hydrogen_treatment constr
_refine_ls_matrix_type full
_refine_ls_number_parameters 561
_refine_ls_number_reflns 8229
_refine_ls_number_restraints 110
_refine_ls_restrained_S_all 0.974
_refine_ls_R_factor_all 0.1295
_refine_ls_R_factor_gt 0.0637
_refine_ls_shift/su_max 0.001
_refine_ls_shift/su_mean 0
_refine_ls_structure_factor_coef Fsqd
_refine_ls_weighting_details 'calc w=1/[\s^2^(Fo^2^)+(0.0620P)^2^+0.0000P] where P=(Fo^2^+2Fc^2^)/3'
_refine_ls_weighting_scheme calc
_refine_ls_wR_factor_gt 0.1232
_refine_ls_wR_factor_ref 0.1582
_reflns_number_gt 4811
_reflns_number_total 8229
_reflns_threshold_expression >2\s(I)
_cod_data_source_file om4007483_si_002.cif
_cod_data_source_block brad22
_cod_database_code 4082079

loop_
_symmetry_equiv_pos_as_xyz
'x, y, z'
'-x, -y, -z'

loop_
_atom_site_label
_atom_site_type_symbol
_atom_site_fract_x
_atom_site_fract_y
_atom_site_fract_z
_atom_site_U_iso_or_equiv
_atom_site_adp_type
_atom_site_occupancy
_atom_site_symmetry_multiplicity
_atom_site_calc_flag
_atom_site_refinement_flags
_atom_site_disorder_assembly
_atom_site_disorder_group
Rh1 Rh 0.83224(5) 0.21827(5) 0.37767(5) 0.01247(17) Uani 1 1 d . . .
Fe1 Fe 0.84504(9) 0.05873(9) 0.39654(9) 0.0166(3) Uani 1 1 d . . .
S1 S 0.94496(16) 0.37177(16) 0.35056(15) 0.0128(4) Uani 1 1 d . . .
P1 P 0.68998(16) 0.24458(16) 0.33193(15) 0.0119(4) Uani 1 1 d . . .
C21 C 1.0596(8) 0.1108(8) -0.0465(7) 0.036(2) Uani 1 1 d . . .
H21A H 1.0818 0.0935 -0.1036 0.054 Uiso 1 1 calc R . .
H21B H 0.9751 0.0387 -0.0773 0.054 Uiso 1 1 calc R . .
H21C H 1.115 0.1253 0.0183 0.054 Uiso 1 1 calc R . .
O2 O 0.6389(4) 0.0438(5) 0.4004(4) 0.0238(13) Uani 1 1 d . . .
O3 O 0.9645(5) 0.1752(5) 0.6363(5) 0.0293(14) Uani 1 1 d . . .
C19 C 0.4944(7) 0.3580(7) 0.0709(6) 0.0261(19) Uani 1 1 d . . .
H19A H 0.4587 0.3036 0.0944 0.039 Uiso 1 1 calc R . .
H19B H 0.5026 0.3153 0.0091 0.039 Uiso 1 1 calc R . .
H19C H 0.4409 0.3759 0.0462 0.039 Uiso 1 1 calc R . .
O1 O 1.0764(5) 0.2785(5) 0.4589(4) 0.0255(13) Uani 1 1 d . . .
C17 C 0.6098(7) 0.5517(7) 0.2665(6) 0.0252(19) Uani 1 1 d . . .
H17A H 0.5746 0.4993 0.2918 0.038 Uiso 1 1 calc R . .
H17B H 0.5565 0.5694 0.2409 0.038 Uiso 1 1 calc R . .
H17C H 0.6912 0.631 0.3286 0.038 Uiso 1 1 calc R . .
C7 C 1.0373(6) 0.2610(6) 0.0791(6) 0.0151(16) Uani 1 1 d . . .
C18 C 0.6748(7) 0.5646(7) 0.1307(7) 0.0259(19) Uani 1 1 d . . .
H18A H 0.7561 0.644 0.1927 0.039 Uiso 1 1 calc R . .
H18B H 0.6208 0.582 0.106 0.039 Uiso 1 1 calc R . .
H18C H 0.6818 0.5208 0.0684 0.039 Uiso 1 1 calc R . .
C15 C 0.9978(7) 0.5402(6) 0.1518(6) 0.0188(17) Uani 1 1 d . . .
H15A H 0.9959 0.6101 0.1787 0.028 Uiso 1 1 calc R . .
H15B H 0.9256 0.4683 0.0771 0.028 Uiso 1 1 calc R . .
H15C H 1.0722 0.5667 0.1484 0.028 Uiso 1 1 calc R . .
C23 C 0.9868(9) 0.2029(9) -0.1145(7) 0.044(3) Uani 1 1 d . . .
H23A H 0.9922 0.2769 -0.0932 0.066 Uiso 1 1 calc R . .
H23B H 0.902 0.1294 -0.148 0.066 Uiso 1 1 calc R . .
H23C H 1.0128 0.1872 -0.169 0.066 Uiso 1 1 calc R . .
C8 C 1.0293(6) 0.3553(6) 0.1126(6) 0.0137(16) Uani 1 1 d . . .
H8A H 1.0437 0.3975 0.0778 0.016 Uiso 1 1 calc R . .
C20 C 1.0702(7) 0.2265(7) -0.0107(6) 0.0188(17) Uani 1 1 d . . .
C13 C 1.0013(6) 0.3926(6) 0.1946(5) 0.0103(15) Uani 1 1 d . . .
C16 C 0.6211(7) 0.4817(7) 0.1696(6) 0.0175(17) Uani 1 1 d . . .
C6 C 1.0145(6) 0.1986(6) 0.1299(6) 0.0141(16) Uani 1 1 d . . .
H6A H 1.0201 0.1335 0.1091 0.017 Uiso 1 1 calc R . .
C5 C 0.9838(6) 0.2304(6) 0.2103(6) 0.0123(16) Uani 1 1 d . . .
H5A H 0.9658 0.1854 0.2426 0.015 Uiso 1 1 calc R . .
C30 C 0.5405(6) 0.1027(6) 0.2063(6) 0.0152(16) Uani 1 1 d . . .
C81 C 0.9149(7) 0.1295(7) 0.5419(7) 0.0196(18) Uani 1 1 d . . .
C24 C 0.6538(6) 0.3068(6) 0.4358(6) 0.0135(16) Uani 1 1 d . . .
C2 C 0.7024(6) 0.4515(6) 0.2103(6) 0.0140(16) Uani 1 1 d . . .
C25 C 0.7186(6) 0.4359(6) 0.5080(6) 0.0144(16) Uani 1 1 d . . .
H25A H 0.7735 0.4913 0.4961 0.017 Uiso 1 1 calc R . .
C28 C 0.5559(7) 0.2745(7) 0.5400(6) 0.0244(19) Uani 1 1 d . . .
H28A H 0.4982 0.2187 0.5498 0.029 Uiso 1 1 calc R . .
C12 C 0.9794(6) 0.3272(6) 0.2433(5) 0.0092(15) Uani 1 1 d . . .
C3 C 0.6701(7) 0.3833(6) 0.2545(6) 0.0156(17) Uani 1 1 d . . .
H3A H 0.5986 0.3566 0.2591 0.019 Uiso 1 1 calc R . .
C31 C 0.4363(6) 0.0934(7) 0.1784(6) 0.0198(18) Uani 1 1 d . . .
H31A H 0.4396 0.1598 0.2271 0.024 Uiso 1 1 calc R . .
C9 C 0.9975(6) 0.5019(6) 0.2322(6) 0.0116(16) Uani 1 1 d . . .
C29 C 0.5726(6) 0.2262(7) 0.4522(6) 0.0153(16) Uani 1 1 d . . .
H29A H 0.5284 0.1382 0.4036 0.018 Uiso 1 1 calc R . .
C26 C 0.7036(6) 0.4843(7) 0.5977(6) 0.0215(18) Uani 1 1 d . . .
H26A H 0.7485 0.5724 0.6477 0.026 Uiso 1 1 calc R . .
C71 C 0.7293(7) 0.0929(6) 0.3975(6) 0.0151(16) Uani 1 1 d . . .
C10 C 0.8805(6) 0.4603(6) 0.2399(6) 0.0128(16) Uani 1 1 d . . .
C22 C 1.2050(8) 0.3389(8) 0.0399(8) 0.042(3) Uani 1 1 d . . .
H22A H 1.2139 0.415 0.0632 0.064 Uiso 1 1 calc R . .
H22B H 1.2285 0.3211 -0.0163 0.064 Uiso 1 1 calc R . .
H22C H 1.2582 0.3519 0.105 0.064 Uiso 1 1 calc R . .
C27 C 0.6207(7) 0.4002(7) 0.6121(6) 0.0243(19) Uani 1 1 d . . .
H27A H 0.6099 0.4315 0.6731 0.029 Uiso 1 1 calc R . .
C32 C 0.3258(7) -0.0160(7) 0.0767(7) 0.027(2) Uani 1 1 d . . .
H32A H 0.2544 -0.0233 0.0562 0.033 Uiso 1 1 calc R . .
C35 C 0.5333(7) 0.0043(7) 0.1350(6) 0.0201(18) Uani 1 1 d . . .
H35A H 0.6038 0.01 0.1547 0.024 Uiso 1 1 calc R . .
C1 C 0.8073(6) 0.4873(6) 0.2022(5) 0.0133(16) Uani 1 1 d . . .
H1A H 0.8289 0.5317 0.1698 0.016 Uiso 1 1 calc R . .
C53 C 0.6906(8) -0.1203(7) 0.2454(7) 0.030(2) Uani 1 1 d . . .
H53A H 0.6124 -0.1444 0.2065 0.036 Uiso 1 1 calc R . .
C54 C 0.7874(8) -0.0652(8) 0.2267(7) 0.032(2) Uani 1 1 d . . .
H54A H 0.7866 -0.0447 0.1746 0.038 Uiso 1 1 calc R . .
C11 C 0.8470(6) 0.3973(6) 0.2885(6) 0.0129(16) Uani 1 1 d . . .
C51 C 0.8494(8) -0.0871(8) 0.3633(7) 0.038(2) Uani 1 1 d . . .
H51A H 0.8984 -0.084 0.42 0.046 Uiso 1 1 calc R . .
C61 C 0.9727(7) 0.2130(7) 0.4267(6) 0.0168(17) Uani 1 1 d . . .
C4 C 0.7399(6) 0.3533(6) 0.2923(6) 0.0119(16) Uani 1 1 d . . .
C52 C 0.7263(8) -0.1338(7) 0.3282(7) 0.032(2) Uani 1 1 d . . .
H52A H 0.6783 -0.1678 0.3568 0.039 Uiso 1 1 calc R . .
C55 C 0.8849(8) -0.0466(8) 0.2995(8) 0.042(3) Uani 1 1 d . . .
H55A H 0.962 -0.0124 0.3046 0.05 Uiso 1 1 calc R . .
C14 C 1.1118(6) 0.6182(6) 0.3478(6) 0.0152(16) Uani 1 1 d . . .
H14A H 1.1146 0.5974 0.4018 0.023 Uiso 1 1 calc R . .
H14B H 1.1083 0.687 0.3723 0.023 Uiso 1 1 calc R . .
H14C H 1.1855 0.6444 0.3431 0.023 Uiso 1 1 calc R . .
C34 C 0.4251(7) -0.1023(7) 0.0354(6) 0.0230(19) Uani 1 1 d . . .
H34A H 0.4217 -0.1687 -0.0138 0.028 Uiso 1 1 calc R . .
C33 C 0.3225(7) -0.1111(7) 0.0083(7) 0.027(2) Uani 1 1 d . . .
H33A H 0.2478 -0.1849 -0.0594 0.032 Uiso 1 1 calc R . .
C70A C 0.281(3) 0.2506(18) 0.416(2) 0.040(5) Uani 0.470(9) 1 d PDU A 1
H70A H 0.2295 0.2743 0.4021 0.048 Uiso 0.470(9) 1 calc PR A 1
H70B H 0.3629 0.3266 0.4833 0.048 Uiso 0.470(9) 1 calc PR A 1
C71A C 0.2945(16) 0.2013(15) 0.3186(14) 0.034(4) Uani 0.470(9) 1 d PDU A 1
H71A H 0.2122 0.1297 0.2507 0.041 Uiso 0.470(9) 1 calc PR A 1
H71B H 0.3391 0.1697 0.33 0.041 Uiso 0.470(9) 1 calc PR A 1
Cl3A Cl 0.2134(5) 0.1333(5) 0.4387(5) 0.0336(15) Uani 0.470(9) 1 d PDU A 1
Cl4A Cl 0.3758(8) 0.3201(8) 0.2978(8) 0.046(2) Uani 0.470(9) 1 d PDU A 1
C70B C 0.311(2) 0.2863(15) 0.4375(17) 0.036(5) Uani 0.530(9) 1 d PDU A 2
H70C H 0.2504 0.2986 0.4185 0.044 Uiso 0.530(9) 1 calc PR A 2
H70D H 0.3622 0.3389 0.5201 0.044 Uiso 0.530(9) 1 calc PR A 2
C71B C 0.3908(13) 0.3304(13) 0.3933(11) 0.030(4) Uani 0.530(9) 1 d PDU A 2
H71C H 0.4478 0.3125 0.4075 0.036 Uiso 0.530(9) 1 calc PR A 2
H71D H 0.4406 0.4228 0.4347 0.036 Uiso 0.530(9) 1 calc PR A 2
Cl3B Cl 0.2328(5) 0.1267(5) 0.3853(7) 0.053(2) Uani 0.530(9) 1 d PDU A 2
Cl4B Cl 0.3086(7) 0.2595(7) 0.2478(5) 0.0396(17) Uani 0.530(9) 1 d PDU A 2
C60A C 0.3419(18) 0.8461(16) 0.3236(15) 0.077(4) Uani 0.575(11) 1 d PDU B 1
H60A H 0.4292 0.8968 0.3791 0.093 Uiso 0.575(11) 1 calc PR B 1
H60B H 0.2924 0.7751 0.3275 0.093 Uiso 0.575(11) 1 calc PR B 1
C61A C 0.325(2) 0.8002(19) 0.2178(15) 0.077(4) Uani 0.575(11) 1 d PDU B 1
H61A H 0.377 0.8733 0.2175 0.093 Uiso 0.575(11) 1 calc PR B 1
H61B H 0.2385 0.757 0.1655 0.093 Uiso 0.575(11) 1 calc PR B 1
Cl1A Cl 0.2975(6) 0.9404(6) 0.3550(8) 0.0468(7) Uani 0.575(11) 1 d PDU B 1
Cl2A Cl 0.3544(5) 0.6947(6) 0.1621(7) 0.0468(7) Uani 0.575(11) 1 d PDU B 1
C60B C 0.363(2) 0.835(2) 0.2979(18) 0.077(4) Uani 0.425(11) 1 d PDU B 2
H60C H 0.4533 0.8936 0.3446 0.093 Uiso 0.425(11) 1 calc PR B 2
H60D H 0.3314 0.7629 0.303 0.093 Uiso 0.425(11) 1 calc PR B 2
C61B C 0.330(3) 0.791(3) 0.1893(19) 0.077(4) Uani 0.425(11) 1 d PDU B 2
H61C H 0.3784 0.8644 0.1875 0.093 Uiso 0.425(11) 1 calc PR B 2
H61D H 0.2424 0.7522 0.1469 0.093 Uiso 0.425(11) 1 calc PR B 2
Cl1B Cl 0.3086(8) 0.9129(8) 0.3535(11) 0.0468(7) Uani 0.425(11) 1 d PDU B 2
Cl2B Cl 0.3486(7) 0.6802(8) 0.1189(9) 0.0468(7) Uani 0.425(11) 1 d PDU B 2

loop_
_atom_site_aniso_label
_atom_site_aniso_U_11
_atom_site_aniso_U_22
_atom_site_aniso_U_33
_atom_site_aniso_U_23
_atom_site_aniso_U_13
_atom_site_aniso_U_12
Rh1 0.0127(3) 0.0154(3) 0.0129(3) 0.0089(3) 0.0080(3) 0.0099(3)
Fe1 0.0191(6) 0.0155(6) 0.0164(6) 0.0085(5) 0.0092(5) 0.0123(5)
S1 0.0112(10) 0.0153(9) 0.0136(10) 0.0089(9) 0.0074(9) 0.0087(8)
P1 0.0099(10) 0.0111(9) 0.0109(10) 0.0051(9) 0.0046(9) 0.0060(9)
C21 0.065(7) 0.042(5) 0.039(6) 0.030(5) 0.043(6) 0.044(5)
O2 0.019(3) 0.022(3) 0.030(3) 0.015(3) 0.018(3) 0.012(3)
O3 0.038(4) 0.041(4) 0.018(3) 0.020(3) 0.013(3) 0.029(3)
C19 0.025(5) 0.026(5) 0.022(5) 0.016(4) 0.005(4) 0.015(4)
O1 0.016(3) 0.025(3) 0.034(4) 0.020(3) 0.012(3) 0.011(3)
C17 0.039(5) 0.030(5) 0.027(5) 0.022(4) 0.022(4) 0.027(4)
C7 0.016(4) 0.014(4) 0.008(4) 0.005(3) 0.005(3) 0.007(3)
C18 0.031(5) 0.036(5) 0.031(5) 0.027(4) 0.019(4) 0.026(4)
C15 0.024(4) 0.013(4) 0.019(4) 0.012(4) 0.012(4) 0.009(4)
C23 0.080(7) 0.070(7) 0.025(5) 0.034(5) 0.038(6) 0.063(7)
C8 0.011(4) 0.010(4) 0.013(4) 0.007(3) 0.003(3) 0.005(3)
C20 0.034(5) 0.023(4) 0.021(4) 0.017(4) 0.019(4) 0.024(4)
C13 0.006(4) 0.010(4) 0.003(4) 0.002(3) 0.000(3) 0.001(3)
C16 0.023(4) 0.024(4) 0.023(5) 0.018(4) 0.015(4) 0.020(4)
C6 0.019(4) 0.013(4) 0.008(4) 0.003(3) 0.005(4) 0.012(3)
C5 0.007(4) 0.012(4) 0.010(4) 0.006(3) 0.002(3) 0.003(3)
C30 0.015(4) 0.014(4) 0.007(4) 0.006(3) 0.003(3) 0.006(3)
C81 0.018(4) 0.019(4) 0.033(5) 0.018(4) 0.019(4) 0.013(4)
C24 0.013(4) 0.022(4) 0.014(4) 0.011(4) 0.009(4) 0.015(4)
C2 0.015(4) 0.014(4) 0.008(4) 0.003(3) 0.008(3) 0.008(3)
C25 0.013(4) 0.021(4) 0.022(4) 0.016(4) 0.012(4) 0.014(4)
C28 0.016(4) 0.027(5) 0.021(5) 0.014(4) 0.009(4) 0.009(4)
C12 0.009(4) 0.013(4) 0.004(4) 0.003(3) 0.003(3) 0.007(3)
C3 0.017(4) 0.013(4) 0.017(4) 0.007(3) 0.012(4) 0.010(3)
C31 0.019(4) 0.019(4) 0.023(5) 0.011(4) 0.012(4) 0.013(4)
C9 0.015(4) 0.023(4) 0.021(4) 0.020(4) 0.016(4) 0.016(4)
C29 0.014(4) 0.017(4) 0.014(4) 0.007(3) 0.010(4) 0.011(3)
C26 0.016(4) 0.017(4) 0.013(4) -0.001(4) 0.000(4) 0.011(4)
C71 0.017(4) 0.010(4) 0.007(4) 0.001(3) 0.000(4) 0.008(3)
C10 0.017(4) 0.009(4) 0.009(4) 0.002(3) 0.004(3) 0.010(3)
C22 0.056(6) 0.051(6) 0.055(7) 0.039(6) 0.051(6) 0.038(5)
C27 0.018(4) 0.040(5) 0.015(4) 0.014(4) 0.013(4) 0.019(4)
C32 0.015(4) 0.033(5) 0.028(5) 0.018(4) 0.007(4) 0.014(4)
C35 0.024(5) 0.019(4) 0.019(5) 0.013(4) 0.012(4) 0.014(4)
C1 0.020(4) 0.011(4) 0.005(4) 0.004(3) 0.007(3) 0.007(3)
C53 0.031(5) 0.015(4) 0.029(5) 0.004(4) 0.008(4) 0.017(4)
C54 0.040(6) 0.033(5) 0.020(5) 0.010(4) 0.017(5) 0.025(5)
C11 0.015(4) 0.006(3) 0.009(4) 0.001(3) 0.003(3) 0.006(3)
C51 0.041(6) 0.027(5) 0.028(5) 0.004(4) 0.002(5) 0.028(5)
C61 0.029(5) 0.025(4) 0.013(4) 0.013(4) 0.017(4) 0.022(4)
C4 0.009(4) 0.009(4) 0.008(4) -0.001(3) 0.002(3) 0.007(3)
C52 0.030(5) 0.020(4) 0.044(6) 0.017(4) 0.018(5) 0.017(4)
C55 0.030(5) 0.024(5) 0.043(6) 0.001(5) 0.016(5) 0.017(5)
C14 0.010(4) 0.014(4) 0.015(4) 0.008(3) 0.004(3) 0.006(3)
C34 0.029(5) 0.015(4) 0.013(4) 0.005(4) 0.010(4) 0.011(4)
C33 0.017(4) 0.017(4) 0.017(5) 0.005(4) 0.000(4) 0.002(4)
C70A 0.033(8) 0.035(7) 0.035(7) 0.013(7) 0.019(7) 0.017(7)
C71A 0.035(8) 0.032(7) 0.030(7) 0.017(6) 0.016(7) 0.020(6)
Cl3A 0.042(3) 0.041(3) 0.043(4) 0.032(3) 0.035(3) 0.029(3)
Cl4A 0.066(5) 0.061(5) 0.071(6) 0.053(5) 0.057(5) 0.053(4)
C70B 0.035(8) 0.028(7) 0.035(7) 0.016(6) 0.016(7) 0.016(7)
C71B 0.029(7) 0.031(6) 0.034(7) 0.018(6) 0.015(6) 0.023(6)
Cl3B 0.035(3) 0.040(3) 0.078(5) 0.035(3) 0.023(3) 0.022(2)
Cl4B 0.048(4) 0.062(5) 0.029(4) 0.025(3) 0.020(3) 0.047(4)
C60A 0.064(5) 0.080(5) 0.066(6) 0.048(4) 0.053(4) 0.021(3)
C61A 0.064(5) 0.080(5) 0.066(6) 0.048(4) 0.053(4) 0.021(3)
Cl1A 0.0483(13) 0.0364(16) 0.0546(17) 0.026(2) 0.0356(15) 0.0225(11)
Cl2A 0.0483(13) 0.0364(16) 0.0546(17) 0.026(2) 0.0356(15) 0.0225(11)
C60B 0.064(5) 0.080(5) 0.066(6) 0.048(4) 0.053(4) 0.021(3)
C61B 0.064(5) 0.080(5) 0.066(6) 0.048(4) 0.053(4) 0.021(3)
Cl1B 0.0483(13) 0.0364(16) 0.0546(17) 0.026(2) 0.0356(15) 0.0225(11)
Cl2B 0.0483(13) 0.0364(16) 0.0546(17) 0.026(2) 0.0356(15) 0.0225(11)

loop_
_atom_type_symbol
_atom_type_description
_atom_type_scat_dispersion_real
_atom_type_scat_dispersion_imag
_atom_type_scat_source
C C 0.0033 0.0016 'International Tables Vol C Tables 4.2.6.8 and 6.1.1.4'
H H 0 0 'International Tables Vol C Tables 4.2.6.8 and 6.1.1.4'
Cl Cl 0.1484 0.1585 'International Tables Vol C Tables 4.2.6.8 and 6.1.1.4'
Fe Fe 0.3463 0.8444 'International Tables Vol C Tables 4.2.6.8 and 6.1.1.4'
O O 0.0106 0.006 'International Tables Vol C Tables 4.2.6.8 and 6.1.1.4'
P P 0.1023 0.0942 'International Tables Vol C Tables 4.2.6.8 and 6.1.1.4'
Rh Rh -1.1178 0.9187 'International Tables Vol C Tables 4.2.6.8 and 6.1.1.4'
S S 0.1246 0.1234 'International Tables Vol C Tables 4.2.6.8 and 6.1.1.4'

loop_
_geom_angle_atom_site_label_1
_geom_angle_atom_site_label_2
_geom_angle_atom_site_label_3
_geom_angle
C71 Rh1 C61 93.5(3)
C71 Rh1 P1 90.9(2)
C61 Rh1 P1 174.5(2)
C71 Rh1 S1 175.5(2)
C61 Rh1 S1 91.0(2)
P1 Rh1 S1 84.58(7)
C71 Rh1 Fe1 49.3(2)
C61 Rh1 Fe1 46.7(2)
P1 Rh1 Fe1 138.42(6)
S1 Rh1 Fe1 135.14(5)
C81 Fe1 C61 89.2(3)
C81 Fe1 C71 91.9(3)
C61 Fe1 C71 97.0(3)
C81 Fe1 C51 92.6(4)
C61 Fe1 C51 124.0(3)
C71 Fe1 C51 138.8(3)
C81 Fe1 C52 102.3(3)
C61 Fe1 C52 159.9(3)
C71 Fe1 C52 99.1(3)
C51 Fe1 C52 40.1(3)
C81 Fe1 C55 119.6(4)
C61 Fe1 C55 94.2(3)
C71 Fe1 C55 146.7(3)
C51 Fe1 C55 39.0(3)
C52 Fe1 C55 65.7(3)
C81 Fe1 C53 138.0(3)
C61 Fe1 C53 132.8(3)
C71 Fe1 C53 85.3(3)
C51 Fe1 C53 64.8(3)
C52 Fe1 C53 37.8(3)
C55 Fe1 C53 64.4(3)
C81 Fe1 C54 157.0(3)
C61 Fe1 C54 98.3(3)
C71 Fe1 C54 108.6(3)
C51 Fe1 C54 65.2(4)
C52 Fe1 C54 65.0(3)
C55 Fe1 C54 38.5(3)
C53 Fe1 C54 38.6(3)
C81 Fe1 Rh1 104.2(2)
C61 Fe1 Rh1 51.6(2)
C71 Fe1 Rh1 48.1(2)
C51 Fe1 Rh1 162.2(3)
C52 Fe1 Rh1 137.8(2)
C55 Fe1 Rh1 124.3(3)
C53 Fe1 Rh1 104.7(2)
C54 Fe1 Rh1 97.5(2)
C12 S1 C11 97.4(3)
C12 S1 Rh1 117.5(2)
C11 S1 Rh1 108.1(2)
C24 P1 C4 104.6(3)
C24 P1 C30 104.6(3)
C4 P1 C30 102.4(3)
C24 P1 Rh1 119.6(2)
C4 P1 Rh1 109.3(2)
C30 P1 Rh1 114.5(2)
C20 C21 H21A 109.5
C20 C21 H21B 109.5
H21A C21 H21B 109.5
C20 C21 H21C 109.5
H21A C21 H21C 109.5
H21B C21 H21C 109.5
C16 C19 H19A 109.5
C16 C19 H19B 109.5
H19A C19 H19B 109.5
C16 C19 H19C 109.5
H19A C19 H19C 109.5
H19B C19 H19C 109.5
C16 C17 H17A 109.5
C16 C17 H17B 109.5
H17A C17 H17B 109.5
C16 C17 H17C 109.5
H17A C17 H17C 109.5
H17B C17 H17C 109.5
C8 C7 C6 117.5(6)
C8 C7 C20 120.8(6)
C6 C7 C20 121.7(6)
C16 C18 H18A 109.5
C16 C18 H18B 109.5
H18A C18 H18B 109.5
C16 C18 H18C 109.5
H18A C18 H18C 109.5
H18B C18 H18C 109.5
C9 C15 H15A 109.5
C9 C15 H15B 109.5
H15A C15 H15B 109.5
C9 C15 H15C 109.5
H15A C15 H15C 109.5
H15B C15 H15C 109.5
C20 C23 H23A 109.5
C20 C23 H23B 109.5
H23A C23 H23B 109.5
C20 C23 H23C 109.5
H23A C23 H23C 109.5
H23B C23 H23C 109.5
C7 C8 C13 123.9(7)
C7 C8 H8A 118.1
C13 C8 H8A 118.1
C21 C20 C7 113.1(6)
C21 C20 C23 108.1(7)
C7 C20 C23 110.4(6)
C21 C20 C22 108.1(7)
C7 C20 C22 107.3(6)
C23 C20 C22 109.9(7)
C8 C13 C12 116.5(6)
C8 C13 C9 122.0(6)
C12 C13 C9 121.5(6)
C18 C16 C19 108.4(6)
C18 C16 C17 108.5(6)
C19 C16 C17 110.2(6)
C18 C16 C2 112.0(6)
C19 C16 C2 108.8(6)
C17 C16 C2 108.9(6)
C5 C6 C7 120.8(6)
C5 C6 H6A 119.6
C7 C6 H6A 119.6
C12 C5 C6 119.8(7)
C12 C5 H5A 120.1
C6 C5 H5A 120.1
C35 C30 C31 119.4(7)
C35 C30 P1 118.1(6)
C31 C30 P1 122.4(5)
O3 C81 Fe1 176.9(7)
C29 C24 C25 119.7(6)
C29 C24 P1 119.0(5)
C25 C24 P1 120.8(5)
C3 C2 C1 118.0(7)
C3 C2 C16 119.0(6)
C1 C2 C16 123.0(6)
C24 C25 C26 120.5(6)
C24 C25 H25A 119.7
C26 C25 H25A 119.7
C27 C28 C29 121.0(7)
C27 C28 H28A 119.5
C29 C28 H28A 119.5
C5 C12 C13 121.5(6)
C5 C12 S1 119.7(5)
C13 C12 S1 118.8(5)
C4 C3 C2 121.5(6)
C4 C3 H3A 119.3
C2 C3 H3A 119.3
C30 C31 C32 119.3(7)
C30 C31 H31A 120.4
C32 C31 H31A 120.4
C15 C9 C14 107.1(5)
C15 C9 C13 111.8(5)
C14 C9 C13 109.6(6)
C15 C9 C10 110.5(6)
C14 C9 C10 109.4(5)
C13 C9 C10 108.4(5)
C24 C29 C28 119.7(7)
C24 C29 H29A 120.2
C28 C29 H29A 120.2
C25 C26 C27 118.4(7)
C25 C26 H26A 120.8
C27 C26 H26A 120.8
O2 C71 Rh1 144.4(6)
O2 C71 Fe1 132.7(6)
Rh1 C71 Fe1 82.6(3)
C11 C10 C1 116.9(6)
C11 C10 C9 120.9(6)
C1 C10 C9 122.2(6)
C20 C22 H22A 109.5
C20 C22 H22B 109.5
H22A C22 H22B 109.5
C20 C22 H22C 109.5
H22A C22 H22C 109.5
H22B C22 H22C 109.5
C28 C27 C26 120.7(7)
C28 C27 H27A 119.6
C26 C27 H27A 119.6
C33 C32 C31 119.5(7)
C33 C32 H32A 120.2
C31 C32 H32A 120.2
C30 C35 C34 121.1(7)
C30 C35 H35A 119.4
C34 C35 H35A 119.4
C10 C1 C2 122.5(7)
C10 C1 H1A 118.7
C2 C1 H1A 118.7
C52 C53 C54 110.0(8)
C52 C53 Fe1 70.0(5)
C54 C53 Fe1 71.1(5)
C52 C53 H53A 125
C54 C53 H53A 125
Fe1 C53 H53A 125.5
C55 C54 C53 106.8(8)
C55 C54 Fe1 69.7(5)
C53 C54 Fe1 70.3(4)
C55 C54 H54A 126.6
C53 C54 H54A 126.6
Fe1 C54 H54A 125
C10 C11 C4 122.6(7)
C10 C11 S1 119.3(5)
C4 C11 S1 118.0(5)
C55 C51 C52 107.9(8)
C55 C51 Fe1 72.0(5)
C52 C51 Fe1 71.0(4)
C55 C51 H51A 126.1
C52 C51 H51A 126.1
Fe1 C51 H51A 122.7
O1 C61 Fe1 142.5(6)
O1 C61 Rh1 135.8(6)
Fe1 C61 Rh1 81.6(3)
C3 C4 C11 118.3(7)
C3 C4 P1 123.2(5)
C11 C4 P1 118.1(5)
C53 C52 C51 106.9(8)
C53 C52 Fe1 72.2(5)
C51 C52 Fe1 68.9(5)
C53 C52 H52A 126.5
C51 C52 H52A 126.5
Fe1 C52 H52A 124
C51 C55 C54 108.4(8)
C51 C55 Fe1 69.0(5)
C54 C55 Fe1 71.8(5)
C51 C55 H55A 125.8
C54 C55 H55A 125.8
Fe1 C55 H55A 124.9
C9 C14 H14A 109.5
C9 C14 H14B 109.5
H14A C14 H14B 109.5
C9 C14 H14C 109.5
H14A C14 H14C 109.5
H14B C14 H14C 109.5
C33 C34 C35 119.2(7)
C33 C34 H34A 120.4
C35 C34 H34A 120.4
C32 C33 C34 121.5(7)
C32 C33 H33A 119.3
C34 C33 H33A 119.3
C71A C70A Cl3A 109.0(12)
C71A C70A H70A 109.9
Cl3A C70A H70A 109.9
C71A C70A H70B 109.9
Cl3A C70A H70B 109.9
H70A C70A H70B 108.3
C70A C71A Cl4A 111.7(11)
C70A C71A H71A 109.3
Cl4A C71A H71A 109.3
C70A C71A H71B 109.3
Cl4A C71A H71B 109.3
H71A C71A H71B 107.9
C71B C70B Cl3B 113.8(12)
C71B C70B H70C 108.8
Cl3B C70B H70C 108.8
C71B C70B H70D 108.8
Cl3B C70B H70D 108.8
H70C C70B H70D 107.7
C70B C71B Cl4B 113.7(12)
C70B C71B H71C 108.8
Cl4B C71B H71C 108.8
C70B C71B H71D 108.8
Cl4B C71B H71D 108.8
H71C C71B H71D 107.7
C61A C60A Cl1A 109.8(8)
C61A C60A H60A 109.7
Cl1A C60A H60A 109.7
C61A C60A H60B 109.7
Cl1A C60A H60B 109.7
H60A C60A H60B 108.2
C60A C61A Cl2A 119.0(9)
C60A C61A H61A 107.6
Cl2A C61A H61A 107.6
C60A C61A H61B 107.6
Cl2A C61A H61B 107.6
H61A C61A H61B 107
C61B C60B Cl1B 114.3(11)
C61B C60B H60C 108.7
Cl1B C60B H60C 108.7
C61B C60B H60D 108.7
Cl1B C60B H60D 108.7
H60C C60B H60D 107.6
C60B C61B Cl2B 115.8(11)
C60B C61B H61C 108.3
Cl2B C61B H61C 108.3
C60B C61B H61D 108.3
Cl2B C61B H61D 108.3
H61C C61B H61D 107.4

loop_
_geom_bond_atom_site_label_1
_geom_bond_atom_site_label_2
_geom_bond_distance
Rh1 C71 1.947(7)
Rh1 C61 2.055(8)
Rh1 P1 2.2900(19)
Rh1 S1 2.3548(18)
Rh1 Fe1 2.5937(12)
Fe1 C81 1.768(9)
Fe1 C61 1.909(8)
Fe1 C71 1.981(7)
Fe1 C51 2.074(8)
Fe1 C52 2.101(8)
Fe1 C55 2.112(8)
Fe1 C53 2.129(8)
Fe1 C54 2.138(8)
S1 C12 1.788(6)
S1 C11 1.800(7)
P1 C24 1.829(7)
P1 C4 1.831(7)
P1 C30 1.834(7)
C21 C20 1.511(10)
C21 H21A 0.98
C21 H21B 0.98
C21 H21C 0.98
O2 C71 1.181(8)
O3 C81 1.151(9)
C19 C16 1.534(10)
C19 H19A 0.98
C19 H19B 0.98
C19 H19C 0.98
O1 C61 1.158(8)
C17 C16 1.538(9)
C17 H17A 0.98
C17 H17B 0.98
C17 H17C 0.98
C7 C8 1.373(9)
C7 C6 1.397(9)
C7 C20 1.531(9)
C18 C16 1.530(10)
C18 H18A 0.98
C18 H18B 0.98
C18 H18C 0.98
C15 C9 1.534(9)
C15 H15A 0.98
C15 H15B 0.98
C15 H15C 0.98
C23 C20 1.531(11)
C23 H23A 0.98
C23 H23B 0.98
C23 H23C 0.98
C8 C13 1.392(9)
C8 H8A 0.95
C20 C22 1.547(11)
C13 C12 1.403(9)
C13 C9 1.542(9)
C16 C2 1.540(10)
C6 C5 1.386(9)
C6 H6A 0.95
C5 C12 1.376(9)
C5 H5A 0.95
C30 C35 1.381(9)
C30 C31 1.397(10)
C24 C29 1.381(9)
C24 C25 1.393(9)
C2 C3 1.388(10)
C2 C1 1.407(9)
C25 C26 1.396(9)
C25 H25A 0.95
C28 C27 1.355(10)
C28 C29 1.389(9)
C28 H28A 0.95
C3 C4 1.387(9)
C3 H3A 0.95
C31 C32 1.415(10)
C31 H31A 0.95
C9 C14 1.537(10)
C9 C10 1.557(9)
C29 H29A 0.95
C26 C27 1.400(10)
C26 H26A 0.95
C10 C11 1.389(9)
C10 C1 1.390(9)
C22 H22A 0.98
C22 H22B 0.98
C22 H22C 0.98
C27 H27A 0.95
C32 C33 1.367(10)
C32 H32A 0.95
C35 C34 1.385(10)
C35 H35A 0.95
C1 H1A 0.95
C53 C52 1.371(12)
C53 C54 1.412(11)
C53 H53A 0.95
C54 C55 1.402(12)
C54 H54A 0.95
C11 C4 1.396(9)
C51 C55 1.397(12)
C51 C52 1.431(11)
C51 H51A 0.95
C52 H52A 0.95
C55 H55A 0.95
C14 H14A 0.98
C14 H14B 0.98
C14 H14C 0.98
C34 C33 1.378(10)
C34 H34A 0.95
C33 H33A 0.95
C70A C71A 1.479(17)
C70A Cl3A 1.767(15)
C70A H70A 0.99
C70A H70B 0.99
C71A Cl4A 1.799(14)
C71A H71A 0.99
C71A H71B 0.99
C70B C71B 1.480(16)
C70B Cl3B 1.766(15)
C70B H70C 0.99
C70B H70D 0.99
C71B Cl4B 1.778(14)
C71B H71C 0.99
C71B H71D 0.99
C60A C61A 1.378(16)
C60A Cl1A 1.767(5)
C60A H60A 0.99
C60A H60B 0.99
C61A Cl2A 1.784(5)
C61A H61A 0.99
C61A H61B 0.99
C60B C61B 1.367(17)
C60B Cl1B 1.766(5)
C60B H60C 0.99
C60B H60D 0.99
C61B Cl2B 1.784(5)
C61B H61C 0.99
C61B H61D 0.99

loop_
_geom_torsion_atom_site_label_1
_geom_torsion_atom_site_label_2
_geom_torsion_atom_site_label_3
_geom_torsion_atom_site_label_4
_geom_torsion
C71 Rh1 Fe1 C81 -79.6(4)
C61 Rh1 Fe1 C81 77.4(3)
P1 Rh1 Fe1 C81 -99.8(2)
S1 Rh1 Fe1 C81 101.7(2)
C71 Rh1 Fe1 C61 -157.0(4)
P1 Rh1 Fe1 C61 -177.1(3)
S1 Rh1 Fe1 C61 24.3(3)
C61 Rh1 Fe1 C71 157.0(4)
P1 Rh1 Fe1 C71 -20.2(3)
S1 Rh1 Fe1 C71 -178.7(3)
C71 Rh1 Fe1 C51 120.7(9)
C61 Rh1 Fe1 C51 -82.3(9)
P1 Rh1 Fe1 C51 100.5(8)
S1 Rh1 Fe1 C51 -58.0(8)
C71 Rh1 Fe1 C52 47.6(5)
C61 Rh1 Fe1 C52 -155.4(4)
P1 Rh1 Fe1 C52 27.4(4)
S1 Rh1 Fe1 C52 -131.1(4)
C71 Rh1 Fe1 C55 138.3(4)
C61 Rh1 Fe1 C55 -64.7(4)
P1 Rh1 Fe1 C55 118.1(3)
S1 Rh1 Fe1 C55 -40.4(3)
C71 Rh1 Fe1 C53 69.6(4)
C61 Rh1 Fe1 C53 -133.5(4)
P1 Rh1 Fe1 C53 49.4(3)
S1 Rh1 Fe1 C53 -109.2(2)
C71 Rh1 Fe1 C54 108.3(4)
C61 Rh1 Fe1 C54 -94.8(4)
P1 Rh1 Fe1 C54 88.1(2)
S1 Rh1 Fe1 C54 -70.4(2)
C61 Rh1 S1 C12 64.6(3)
P1 Rh1 S1 C12 -118.7(3)
Fe1 Rh1 S1 C12 47.2(3)
C61 Rh1 S1 C11 173.5(3)
P1 Rh1 S1 C11 -9.9(2)
Fe1 Rh1 S1 C11 156.0(2)
C71 Rh1 P1 C24 63.9(3)
S1 Rh1 P1 C24 -116.0(3)
Fe1 Rh1 P1 C24 79.0(3)
C71 Rh1 P1 C4 -175.7(3)
S1 Rh1 P1 C4 4.5(2)
Fe1 Rh1 P1 C4 -160.5(2)
C71 Rh1 P1 C30 -61.5(3)
S1 Rh1 P1 C30 118.6(3)
Fe1 Rh1 P1 C30 -46.4(3)
C6 C7 C8 C13 0.7(11)
C20 C7 C8 C13 -179.2(6)
C8 C7 C20 C21 -173.0(7)
C6 C7 C20 C21 7.0(10)
C8 C7 C20 C23 -51.8(9)
C6 C7 C20 C23 128.3(7)
C8 C7 C20 C22 67.9(9)
C6 C7 C20 C22 -112.0(8)
C7 C8 C13 C12 -0.7(10)
C7 C8 C13 C9 178.0(6)
C8 C7 C6 C5 0.6(10)
C20 C7 C6 C5 -179.4(6)
C7 C6 C5 C12 -2.1(10)
C24 P1 C30 C35 -149.0(6)
C4 P1 C30 C35 102.1(6)
Rh1 P1 C30 C35 -16.1(6)
C24 P1 C30 C31 34.0(7)
C4 P1 C30 C31 -74.9(6)
Rh1 P1 C30 C31 166.9(5)
C4 P1 C24 C29 156.0(6)
C30 P1 C24 C29 48.7(6)
Rh1 P1 C24 C29 -81.2(6)
C4 P1 C24 C25 -32.6(7)
C30 P1 C24 C25 -139.9(6)
Rh1 P1 C24 C25 90.2(6)
C18 C16 C2 C3 176.2(6)
C19 C16 C2 C3 -64.0(8)
C17 C16 C2 C3 56.2(8)
C18 C16 C2 C1 -5.4(9)
C19 C16 C2 C1 114.5(7)
C17 C16 C2 C1 -125.4(7)
C29 C24 C25 C26 1.0(10)
P1 C24 C25 C26 -170.4(5)
C6 C5 C12 C13 2.2(10)
C6 C5 C12 S1 -177.8(5)
C8 C13 C12 C5 -0.8(10)
C9 C13 C12 C5 -179.5(6)
C8 C13 C12 S1 179.2(5)
C9 C13 C12 S1 0.5(9)
C11 S1 C12 C5 -139.6(6)
Rh1 S1 C12 C5 -24.7(6)
C11 S1 C12 C13 40.5(6)
Rh1 S1 C12 C13 155.3(5)
C1 C2 C3 C4 1.4(10)
C16 C2 C3 C4 179.9(6)
C35 C30 C31 C32 -0.8(11)
P1 C30 C31 C32 176.2(6)
C8 C13 C9 C15 13.2(9)
C12 C13 C9 C15 -168.2(6)
C8 C13 C9 C14 -105.4(7)
C12 C13 C9 C14 73.2(8)
C8 C13 C9 C10 135.2(6)
C12 C13 C9 C10 -46.2(8)
C25 C24 C29 C28 0.4(11)
P1 C24 C29 C28 171.9(6)
C27 C28 C29 C24 -1.9(11)
C24 C25 C26 C27 -0.9(11)
C61 Rh1 C71 O2 169.8(10)
P1 Rh1 C71 O2 -6.9(10)
Fe1 Rh1 C71 O2 -173.6(11)
C61 Rh1 C71 Fe1 -16.6(3)
P1 Rh1 C71 Fe1 166.76(18)
C81 Fe1 C71 O2 -77.6(8)
C61 Fe1 C71 O2 -167.0(8)
C51 Fe1 C71 O2 18.5(10)
C52 Fe1 C71 O2 25.1(8)
C55 Fe1 C71 O2 84.2(10)
C53 Fe1 C71 O2 60.4(8)
C54 Fe1 C71 O2 91.7(8)
Rh1 Fe1 C71 O2 175.0(9)
C81 Fe1 C71 Rh1 107.4(3)
C61 Fe1 C71 Rh1 18.0(3)
C51 Fe1 C71 Rh1 -156.5(4)
C52 Fe1 C71 Rh1 -149.9(3)
C55 Fe1 C71 Rh1 -90.8(6)
C53 Fe1 C71 Rh1 -114.5(3)
C54 Fe1 C71 Rh1 -83.3(3)
C15 C9 C10 C11 166.6(6)
C14 C9 C10 C11 -75.8(8)
C13 C9 C10 C11 43.7(8)
C15 C9 C10 C1 -15.6(9)
C14 C9 C10 C1 102.1(7)
C13 C9 C10 C1 -138.4(6)
C29 C28 C27 C26 2.0(12)
C25 C26 C27 C28 -0.6(11)
C30 C31 C32 C33 0.7(11)
C31 C30 C35 C34 1.1(11)
P1 C30 C35 C34 -176.0(6)
C11 C10 C1 C2 -1.1(10)
C9 C10 C1 C2 -179.1(6)
C3 C2 C1 C10 -2.0(10)
C16 C2 C1 C10 179.6(6)
C81 Fe1 C53 C52 -23.9(7)
C61 Fe1 C53 C52 153.4(5)
C71 Fe1 C53 C52 -111.4(5)
C51 Fe1 C53 C52 39.4(5)
C55 Fe1 C53 C52 82.8(6)
C54 Fe1 C53 C52 120.6(7)
Rh1 Fe1 C53 C52 -155.8(4)
C81 Fe1 C53 C54 -144.5(5)
C61 Fe1 C53 C54 32.8(7)
C71 Fe1 C53 C54 128.0(5)
C51 Fe1 C53 C54 -81.2(6)
C52 Fe1 C53 C54 -120.6(7)
C55 Fe1 C53 C54 -37.8(5)
Rh1 Fe1 C53 C54 83.6(5)
C52 C53 C54 C55 1.1(9)
Fe1 C53 C54 C55 60.5(5)
C52 C53 C54 Fe1 -59.4(6)
C81 Fe1 C54 C55 -21.7(11)
C61 Fe1 C54 C55 86.3(6)
C71 Fe1 C54 C55 -173.4(5)
C51 Fe1 C54 C55 -37.4(5)
C52 Fe1 C54 C55 -81.8(6)
C53 Fe1 C54 C55 -117.4(8)
Rh1 Fe1 C54 C55 138.4(5)
C81 Fe1 C54 C53 95.7(9)
C61 Fe1 C54 C53 -156.3(5)
C71 Fe1 C54 C53 -56.0(5)
C51 Fe1 C54 C53 80.0(5)
C52 Fe1 C54 C53 35.6(5)
C55 Fe1 C54 C53 117.4(8)
Rh1 Fe1 C54 C53 -104.2(5)
C1 C10 C11 C4 5.0(10)
C9 C10 C11 C4 -176.9(6)
C1 C10 C11 S1 -174.4(5)
C9 C10 C11 S1 3.6(9)
C12 S1 C11 C10 -42.7(6)
Rh1 S1 C11 C10 -164.8(5)
C12 S1 C11 C4 137.8(5)
Rh1 S1 C11 C4 15.7(6)
C81 Fe1 C51 C55 -137.0(6)
C61 Fe1 C51 C55 -46.2(6)
C71 Fe1 C51 C55 127.2(6)
C52 Fe1 C51 C55 117.0(8)
C53 Fe1 C51 C55 79.8(6)
C54 Fe1 C51 C55 37.0(5)
Rh1 Fe1 C51 C55 23.4(11)
C81 Fe1 C51 C52 106.0(6)
C61 Fe1 C51 C52 -163.2(5)
C71 Fe1 C51 C52 10.2(8)
C55 Fe1 C51 C52 -117.0(8)
C53 Fe1 C51 C52 -37.2(5)
C54 Fe1 C51 C52 -80.1(6)
Rh1 Fe1 C51 C52 -93.6(10)
C81 Fe1 C61 O1 68.7(10)
C71 Fe1 C61 O1 160.5(10)
C51 Fe1 C61 O1 -23.8(11)
C52 Fe1 C61 O1 -56.5(16)
C55 Fe1 C61 O1 -50.9(10)
C53 Fe1 C61 O1 -109.4(10)
C54 Fe1 C61 O1 -89.4(10)
Rh1 Fe1 C61 O1 177.6(11)
C81 Fe1 C61 Rh1 -108.9(3)
C71 Fe1 C61 Rh1 -17.1(3)
C51 Fe1 C61 Rh1 158.6(3)
C52 Fe1 C61 Rh1 125.9(9)
C55 Fe1 C61 Rh1 131.5(3)
C53 Fe1 C61 Rh1 73.0(4)
C54 Fe1 C61 Rh1 92.9(3)
C71 Rh1 C61 O1 -160.6(8)
S1 Rh1 C61 O1 19.0(8)
Fe1 Rh1 C61 O1 -177.9(10)
C71 Rh1 C61 Fe1 17.3(3)
S1 Rh1 C61 Fe1 -163.11(18)
C2 C3 C4 C11 2.2(10)
C2 C3 C4 P1 -170.6(5)
C10 C11 C4 C3 -5.6(10)
S1 C11 C4 C3 173.8(5)
C10 C11 C4 P1 167.6(5)
S1 C11 C4 P1 -13.0(7)
C24 P1 C4 C3 -54.2(6)
C30 P1 C4 C3 54.8(6)
Rh1 P1 C4 C3 176.5(5)
C24 P1 C4 C11 132.9(5)
C30 P1 C4 C11 -118.1(6)
Rh1 P1 C4 C11 3.7(6)
C54 C53 C52 C51 -0.5(9)
Fe1 C53 C52 C51 -60.5(5)
C54 C53 C52 Fe1 60.0(5)
C55 C51 C52 C53 -0.3(9)
Fe1 C51 C52 C53 62.6(5)
C55 C51 C52 Fe1 -62.9(6)
C81 Fe1 C52 C53 163.9(5)
C61 Fe1 C52 C53 -72.8(11)
C71 Fe1 C52 C53 70.0(5)
C51 Fe1 C52 C53 -116.8(8)
C55 Fe1 C52 C53 -78.9(6)
C54 Fe1 C52 C53 -36.4(5)
Rh1 Fe1 C52 C53 36.2(7)
C81 Fe1 C52 C51 -79.3(6)
C61 Fe1 C52 C51 44.1(12)
C71 Fe1 C52 C51 -173.2(5)
C55 Fe1 C52 C51 37.9(5)
C53 Fe1 C52 C51 116.8(8)
C54 Fe1 C52 C51 80.5(6)
Rh1 Fe1 C52 C51 153.0(4)
C52 C51 C55 C54 1.0(9)
Fe1 C51 C55 C54 -61.3(6)
C52 C51 C55 Fe1 62.3(5)
C53 C54 C55 C51 -1.2(9)
Fe1 C54 C55 C51 59.6(6)
C53 C54 C55 Fe1 -60.8(5)
C81 Fe1 C55 C51 51.7(6)
C61 Fe1 C55 C51 143.1(5)
C71 Fe1 C55 C51 -107.3(8)
C52 Fe1 C55 C51 -39.0(5)
C53 Fe1 C55 C51 -80.8(6)
C54 Fe1 C55 C51 -118.8(7)
Rh1 Fe1 C55 C51 -171.6(4)
C81 Fe1 C55 C54 170.4(5)
C61 Fe1 C55 C54 -98.1(6)
C71 Fe1 C55 C54 11.5(9)
C51 Fe1 C55 C54 118.8(7)
C52 Fe1 C55 C54 79.8(6)
C53 Fe1 C55 C54 37.9(5)
Rh1 Fe1 C55 C54 -52.8(6)
C30 C35 C34 C33 -1.3(11)
C31 C32 C33 C34 -0.8(12)
C35 C34 C33 C32 1.1(12)
Cl3A C70A C71A Cl4A -174.7(13)
Cl3B C70B C71B Cl4B 67.0(19)
Cl1A C60A C61A Cl2A -176.6(14)
Cl1B C60B C61B Cl2B -165.2(19)
